data_1543654
loop_
_publ_author_name
'Frutos, Mar\'ia'
'Avello, Marta G.'
'Viso, Alma'
'Fern\'andez de la Pradilla, Roberto'
'de la Torre, Mar\'ia C'
'Sierra, Miguel A.'
'Gornitzka, Heinz'
'Hemmert, Catherine'

_publ_section_title
;
 Gold Sulfinyl Mesoionic Carbenes: Synthesis, Structure, and Catalytic
 Activity.
;
_journal_issue 15
_journal_name_full 'Organic letters'
_journal_page_first 3570
_journal_page_last 3573
_journal_paper_doi 10.1021/acs.orglett.6b01555
_journal_volume 18
_journal_year 2016
_chemical_formula_sum 'C18 H19 Au Cl N3 O S'
_chemical_formula_weight 557.84
_chemical_name_systematic
; 
 ? 
;
_space_group_crystal_system orthorhombic
_space_group_IT_number 19
_space_group_name_Hall 'P 2ac 2ab'
_space_group_name_H-M_alt 'P 21 21 21'
_symmetry_space_group_name_Hall 'P 2ac 2ab'
_symmetry_space_group_name_H-M 'P 21 21 21'
_atom_sites_solution_hydrogens geom
_audit_creation_method SHELXL-2014
_cell_angle_alpha 90
_cell_angle_beta 90
_cell_angle_gamma 90
_cell_formula_units_Z 8
_cell_length_a 10.9737(4)
_cell_length_b 17.4658(7)
_cell_length_c 19.9371(7)
_cell_measurement_reflns_used 9884
_cell_measurement_temperature 100(2)
_cell_measurement_theta_max 29.78
_cell_measurement_theta_min 2.19
_cell_volume 3821.2(2)
_computing_cell_refinement 'Bruker SAINT'
_computing_data_collection 'Bruker APEX2'
_computing_data_reduction 'Bruker SAINT'
_computing_molecular_graphics 'Bruker SHELXTL'
_computing_publication_material 'Bruker SHELXTL'
_computing_structure_refinement 'SHELXL-2014 (Sheldrick, 2014)'
_computing_structure_solution 'SHELXS-97 (Sheldrick 2008)'
_diffrn_ambient_temperature 100(2)
_diffrn_measured_fraction_theta_full 0.988
_diffrn_measured_fraction_theta_max 0.986
_diffrn_measurement_device_type 'Bruker APEX-II CCD'
_diffrn_measurement_method '\f and \w scans'
_diffrn_radiation_type MoK\a
_diffrn_radiation_wavelength 0.71073
_diffrn_reflns_av_R_equivalents 0.0795
_diffrn_reflns_av_unetI/netI 0.0756
_diffrn_reflns_Laue_measured_fraction_full 0.988
_diffrn_reflns_Laue_measured_fraction_max 0.986
_diffrn_reflns_limit_h_max 13
_diffrn_reflns_limit_h_min -13
_diffrn_reflns_limit_k_max 22
_diffrn_reflns_limit_k_min -16
_diffrn_reflns_limit_l_max 25
_diffrn_reflns_limit_l_min -21
_diffrn_reflns_number 39145
_diffrn_reflns_point_group_measured_fraction_full 0.988
_diffrn_reflns_point_group_measured_fraction_max 0.977
_diffrn_reflns_theta_full 25.242
_diffrn_reflns_theta_max 26.731
_diffrn_reflns_theta_min 5.097
_exptl_absorpt_coefficient_mu 7.960
_exptl_absorpt_correction_T_max 0.7459
_exptl_absorpt_correction_T_min 0.5952
_exptl_absorpt_correction_type multi-scan
_exptl_absorpt_process_details 'SADABS (Bruker-AXS)'
_exptl_crystal_colour colourless
_exptl_crystal_density_diffrn 1.939
_exptl_crystal_description block
_exptl_crystal_F_000 2144
_exptl_crystal_size_max 0.4
_exptl_crystal_size_mid 0.2
_exptl_crystal_size_min 0.2
_refine_diff_density_max 3.896
_refine_diff_density_min -3.426
_refine_diff_density_rms 0.265
_refine_ls_abs_structure_details
; 
 Flack x determined using 2663 quotients [(I+)-(I-)]/[(I+)+(I-)] 
 (Parsons, Flack and Wagner, Acta Cryst. B69 (2013) 249-259). 
;
_refine_ls_abs_structure_Flack -0.019(6)
_refine_ls_extinction_method none
_refine_ls_goodness_of_fit_ref 1.085
_refine_ls_hydrogen_treatment constr
_refine_ls_matrix_type full
_refine_ls_number_parameters 457
_refine_ls_number_reflns 7919
_refine_ls_number_restraints 0
_refine_ls_restrained_S_all 1.085
_refine_ls_R_factor_all 0.0649
_refine_ls_R_factor_gt 0.0498
_refine_ls_shift/su_max 0.001
_refine_ls_shift/su_mean 0.000
_refine_ls_structure_factor_coef Fsqd
_refine_ls_weighting_details 'w=1/[\s^2^(Fo^2^)+(0.0118P)^2^+11.4607P] where P=(Fo^2^+2Fc^2^)/3'
_refine_ls_weighting_scheme calc
_refine_ls_wR_factor_gt 0.0607
_refine_ls_wR_factor_ref 0.0639
_reflns_Friedel_coverage 0.779
_reflns_Friedel_fraction_full 0.988
_reflns_Friedel_fraction_max 0.965
_reflns_number_gt 6845
_reflns_number_total 7919
_reflns_threshold_expression 'I > 2\s(I)'
_cod_data_source_file ol6b01555_si_004.cif
_cod_data_source_block mfp660c_0m
_cod_depositor_comments
;Adding full bibliography for 1543653--1543655.cif.

The following automatic conversions were performed:

'_exptl_absorpt_correction_type' value 'multi-scans' was replaced
with the value 'multi-scan' as specified in the replacement file
'src/cod-tools/trunk/data/replacement-values/replacement_values.lst'.

Automatic conversion script
Id: cif_fix_values 5376 2017-05-30 11:51:03Z andrius 
;
_cod_database_code 1543654
_shelx_space_group_comment
; 
The symmetry employed for this shelxl refinement is uniquely defined 
by the following loop, which should always be used as a source of 
symmetry information in preference to the above space-group names. 
They are only intended as comments. 
;
_shelxl_version_number 2014-3

loop_
_space_group_symop_operation_xyz
'x, y, z'
'-x+1/2, -y, z+1/2'
'-x, y+1/2, -z+1/2'
'x+1/2, -y+1/2, -z'

loop_
_atom_site_label
_atom_site_type_symbol
_atom_site_fract_x
_atom_site_fract_y
_atom_site_fract_z
_atom_site_U_iso_or_equiv
_atom_site_adp_type
_atom_site_occupancy
_atom_site_site_symmetry_order
_atom_site_calc_flag
_atom_site_refinement_flags_posn
_atom_site_refinement_flags_adp
Au1 Au 0.23467(3) 0.97122(2) 0.13640(2) 0.01479(11) Uani 1 1 d . .
Cl1 Cl 0.1206(2) 1.03145(16) 0.05727(15) 0.0264(6) Uani 1 1 d . .
Au2 Au 0.37998(4) 1.10234(2) 0.21728(2) 0.01565(11) Uani 1 1 d . .
Cl2 Cl 0.2022(2) 1.13919(15) 0.26707(17) 0.0302(8) Uani 1 1 d . .
C1 C 0.3446(9) 0.9169(5) 0.1998(6) 0.014(3) Uani 1 1 d . .
C2 C 0.4526(10) 0.8802(5) 0.1851(6) 0.014(2) Uani 1 1 d . .
N1 N 0.3352(8) 0.9085(5) 0.2668(5) 0.017(2) Uani 1 1 d . .
N2 N 0.4275(8) 0.8701(5) 0.2951(5) 0.016(2) Uani 1 1 d . .
N3 N 0.4975(9) 0.8530(5) 0.2432(6) 0.021(2) Uani 1 1 d . .
C3 C 0.2369(10) 0.9359(6) 0.3111(5) 0.018(3) Uani 1 1 d . .
H3 H 0.1897 0.9753 0.2856 0.022 Uiso 1 1 calc R U
C4 C 0.2902(10) 0.9756(6) 0.3730(6) 0.027(3) Uani 1 1 d . .
H4A H 0.3399 0.9390 0.3983 0.040 Uiso 1 1 calc R U
H4B H 0.2237 0.9943 0.4014 0.040 Uiso 1 1 calc R U
H4C H 0.3410 1.0188 0.3588 0.040 Uiso 1 1 calc R U
C5 C 0.1498(10) 0.8701(6) 0.3269(5) 0.016(3) Uani 1 1 d . .
C6 C 0.0302(10) 0.8732(7) 0.3046(6) 0.025(3) Uani 1 1 d . .
H6 H 0.0012 0.9171 0.2815 0.030 Uiso 1 1 calc R U
C7 C -0.0477(11) 0.8109(8) 0.3165(7) 0.036(4) Uani 1 1 d . .
H7 H -0.1292 0.8124 0.3003 0.043 Uiso 1 1 calc R U
C8 C -0.0075(10) 0.7481(7) 0.3510(6) 0.027(3) Uani 1 1 d . .
H8 H -0.0608 0.7061 0.3587 0.033 Uiso 1 1 calc R U
C9 C 0.1114(11) 0.7457(6) 0.3749(6) 0.025(3) Uani 1 1 d . .
H9 H 0.1393 0.7024 0.3994 0.030 Uiso 1 1 calc R U
C10 C 0.1890(9) 0.8067(6) 0.3629(6) 0.021(3) Uani 1 1 d . .
H10 H 0.2701 0.8051 0.3795 0.025 Uiso 1 1 calc R U
C11 C 0.6085(11) 0.8066(6) 0.2558(7) 0.032(3) Uani 1 1 d . .
H11A H 0.6259 0.8059 0.3040 0.047 Uiso 1 1 calc R U
H11B H 0.6776 0.8291 0.2317 0.047 Uiso 1 1 calc R U
H11C H 0.5952 0.7541 0.2399 0.047 Uiso 1 1 calc R U
S1 S 0.5236(3) 0.87678(15) 0.10456(16) 0.0216(7) Uani 1 1 d . .
O1 O 0.6575(6) 0.8747(4) 0.1156(4) 0.028(2) Uani 1 1 d . .
C12 C 0.4739(10) 0.7838(6) 0.0801(6) 0.018(3) Uani 1 1 d . .
C13 C 0.3567(10) 0.7766(6) 0.0536(6) 0.019(3) Uani 1 1 d . .
H13 H 0.3053 0.8201 0.0494 0.023 Uiso 1 1 calc R U
C14 C 0.3169(10) 0.7046(6) 0.0336(6) 0.021(3) Uani 1 1 d . .
H14 H 0.2370 0.6991 0.0159 0.025 Uiso 1 1 calc R U
C15 C 0.3913(10) 0.6405(6) 0.0389(6) 0.018(3) Uani 1 1 d . .
C16 C 0.5082(11) 0.6500(6) 0.0642(6) 0.026(3) Uani 1 1 d . .
H16 H 0.5608 0.6069 0.0671 0.032 Uiso 1 1 calc R U
C17 C 0.5499(11) 0.7211(6) 0.0854(6) 0.022(3) Uani 1 1 d . .
H17 H 0.6296 0.7265 0.1034 0.027 Uiso 1 1 calc R U
C18 C 0.3465(11) 0.5631(6) 0.0171(6) 0.024(3) Uani 1 1 d . .
H18A H 0.3039 0.5383 0.0545 0.036 Uiso 1 1 calc R U
H18B H 0.4159 0.5314 0.0034 0.036 Uiso 1 1 calc R U
H18C H 0.2904 0.5690 -0.0208 0.036 Uiso 1 1 calc R U
C19 C 0.5401(10) 1.0742(5) 0.1773(6) 0.016(3) Uani 1 1 d . .
C20 C 0.6480(9) 1.0533(5) 0.2082(6) 0.014(2) Uani 1 1 d . .
N4 N 0.5696(8) 1.0756(5) 0.1109(5) 0.014(2) Uani 1 1 d . .
N5 N 0.6867(8) 1.0582(5) 0.0987(5) 0.019(2) Uani 1 1 d . .
N6 N 0.7318(8) 1.0455(5) 0.1582(4) 0.015(2) Uani 1 1 d . .
C21 C 0.4844(9) 1.0927(6) 0.0551(5) 0.016(2) Uani 1 1 d . .
H21 H 0.4061 1.0655 0.0648 0.019 Uiso 1 1 calc R U
C22 C 0.5328(11) 1.0623(6) -0.0107(6) 0.024(3) Uani 1 1 d . .
H22A H 0.6105 1.0872 -0.0211 0.037 Uiso 1 1 calc R U
H22B H 0.4740 1.0730 -0.0465 0.037 Uiso 1 1 calc R U
H22C H 0.5452 1.0068 -0.0072 0.037 Uiso 1 1 calc R U
C23 C 0.4573(9) 1.1780(6) 0.0540(5) 0.013(2) Uani 1 1 d . .
C24 C 0.5486(10) 1.2305(6) 0.0388(6) 0.019(3) Uani 1 1 d . .
H24 H 0.6292 1.2131 0.0307 0.023 Uiso 1 1 calc R U
C25 C 0.5226(12) 1.3075(7) 0.0355(6) 0.028(3) Uani 1 1 d . .
H25 H 0.5847 1.3429 0.0237 0.034 Uiso 1 1 calc R U
C26 C 0.4059(12) 1.3336(6) 0.0495(6) 0.028(3) Uani 1 1 d . .
H26 H 0.3884 1.3868 0.0479 0.033 Uiso 1 1 calc R U
C27 C 0.3153(11) 1.2820(6) 0.0658(6) 0.023(3) Uani 1 1 d . .
H27 H 0.2357 1.2999 0.0761 0.028 Uiso 1 1 calc R U
C28 C 0.3397(10) 1.2049(6) 0.0674(6) 0.020(3) Uani 1 1 d . .
H28 H 0.2763 1.1697 0.0775 0.023 Uiso 1 1 calc R U
C29 C 0.8601(10) 1.0217(7) 0.1640(6) 0.028(3) Uani 1 1 d . .
H29A H 0.8641 0.9664 0.1720 0.043 Uiso 1 1 calc R U
H29B H 0.8984 1.0488 0.2015 0.043 Uiso 1 1 calc R U
H29C H 0.9033 1.0340 0.1223 0.043 Uiso 1 1 calc R U
S2 S 0.6697(2) 1.03468(16) 0.29414(15) 0.0200(6) Uani 1 1 d . .
O2 O 0.7360(7) 0.9602(4) 0.3000(4) 0.0284(19) Uani 1 1 d . .
C30 C 0.7781(9) 1.1087(6) 0.3116(5) 0.017(2) Uani 1 1 d . .
C31 C 0.8810(10) 1.0896(6) 0.3492(5) 0.020(3) Uani 1 1 d . .
H31 H 0.8960 1.0380 0.3617 0.024 Uiso 1 1 calc R U
C32 C 0.9603(10) 1.1467(6) 0.3680(7) 0.023(3) Uani 1 1 d . .
H32 H 1.0306 1.1340 0.3935 0.027 Uiso 1 1 calc R U
C33 C 0.9397(10) 1.2232(6) 0.3502(6) 0.020(3) Uani 1 1 d . .
C34 C 0.8363(10) 1.2401(6) 0.3138(6) 0.023(3) Uani 1 1 d . .
H34 H 0.8204 1.2919 0.3021 0.028 Uiso 1 1 calc R U
C35 C 0.7554(10) 1.1845(6) 0.2940(5) 0.019(2) Uani 1 1 d . .
H35 H 0.6851 1.1976 0.2687 0.023 Uiso 1 1 calc R U
C36 C 1.0267(11) 1.2850(7) 0.3711(7) 0.033(3) Uani 1 1 d . .
H36A H 1.0976 1.2847 0.3412 0.050 Uiso 1 1 calc R U
H36B H 1.0534 1.2758 0.4173 0.050 Uiso 1 1 calc R U
H36C H 0.9860 1.3348 0.3684 0.050 Uiso 1 1 calc R U

loop_
_atom_site_aniso_label
_atom_site_aniso_U_11
_atom_site_aniso_U_22
_atom_site_aniso_U_33
_atom_site_aniso_U_23
_atom_site_aniso_U_13
_atom_site_aniso_U_12
Au1 0.0157(2) 0.01326(17) 0.0154(2) 0.00281(19) -0.00114(19) -0.00173(16)
Cl1 0.0197(13) 0.0309(14) 0.0286(18) 0.0126(14) -0.0062(13) -0.0005(14)
Au2 0.0165(2) 0.01121(16) 0.0192(3) 0.00067(19) 0.0032(2) 0.00041(17)
Cl2 0.0241(16) 0.0209(13) 0.046(2) 0.0029(14) 0.0158(14) 0.0060(11)
C1 0.025(6) 0.004(4) 0.013(7) 0.000(4) 0.002(5) -0.005(4)
C2 0.025(6) 0.007(5) 0.010(7) -0.001(4) -0.005(5) -0.005(4)
N1 0.020(5) 0.012(4) 0.019(7) 0.004(4) 0.000(4) -0.005(4)
N2 0.020(5) 0.017(4) 0.009(6) 0.005(4) -0.005(4) -0.001(4)
N3 0.017(5) 0.012(4) 0.034(7) 0.003(4) 0.001(5) -0.003(4)
C3 0.023(6) 0.017(5) 0.015(7) 0.000(4) 0.000(5) 0.002(5)
C4 0.036(7) 0.025(5) 0.019(7) -0.002(6) -0.001(6) -0.006(5)
C5 0.023(6) 0.020(5) 0.005(6) -0.004(5) 0.002(5) 0.003(4)
C6 0.017(6) 0.037(7) 0.021(8) 0.007(6) 0.001(5) 0.006(5)
C7 0.015(7) 0.067(10) 0.024(9) 0.012(7) 0.000(6) -0.004(6)
C8 0.019(6) 0.047(8) 0.016(8) 0.004(6) 0.002(6) -0.012(6)
C9 0.031(7) 0.025(6) 0.018(8) -0.001(5) 0.003(6) -0.008(5)
C10 0.015(5) 0.028(6) 0.019(7) -0.004(6) -0.006(5) -0.003(4)
C11 0.025(7) 0.023(6) 0.047(9) 0.005(6) -0.013(7) 0.000(5)
S1 0.0238(16) 0.0151(13) 0.0258(19) 0.0032(12) 0.0040(14) -0.0036(11)
O1 0.018(4) 0.023(4) 0.042(6) -0.005(4) 0.007(4) -0.005(3)
C12 0.017(6) 0.024(6) 0.014(7) 0.001(5) 0.005(5) -0.001(5)
C13 0.021(7) 0.023(6) 0.015(7) -0.006(5) -0.002(5) 0.004(5)
C14 0.025(6) 0.026(6) 0.011(7) -0.005(5) -0.002(5) 0.000(5)
C15 0.019(6) 0.023(5) 0.011(7) -0.002(5) 0.005(5) -0.002(5)
C16 0.034(7) 0.020(6) 0.025(8) 0.002(6) 0.000(6) 0.007(5)
C17 0.020(6) 0.022(6) 0.025(8) 0.001(6) -0.001(5) 0.001(5)
C18 0.029(7) 0.026(6) 0.018(8) -0.004(5) 0.003(6) 0.001(5)
C19 0.020(6) 0.004(4) 0.022(8) -0.005(5) -0.001(5) -0.003(4)
C20 0.016(6) 0.011(4) 0.016(7) -0.001(5) 0.005(5) 0.003(4)
N4 0.013(5) 0.013(4) 0.015(6) 0.000(4) 0.002(4) -0.002(3)
N5 0.019(5) 0.016(4) 0.022(7) -0.003(4) 0.005(5) 0.002(4)
N6 0.013(4) 0.022(5) 0.009(5) -0.001(4) -0.001(4) 0.002(4)
C21 0.016(6) 0.020(5) 0.011(7) 0.007(5) -0.005(5) -0.002(5)
C22 0.033(7) 0.019(6) 0.022(8) -0.003(5) -0.006(6) -0.003(5)
C23 0.016(6) 0.011(5) 0.011(7) 0.000(5) -0.002(5) -0.006(4)
C24 0.022(6) 0.023(6) 0.013(7) -0.003(5) -0.005(5) -0.001(5)
C25 0.036(8) 0.022(6) 0.027(9) 0.001(6) -0.009(6) -0.007(6)
C26 0.048(9) 0.017(6) 0.018(8) -0.004(5) -0.007(6) 0.007(6)
C27 0.024(7) 0.022(6) 0.023(8) 0.003(6) -0.005(6) 0.007(5)
C28 0.021(6) 0.023(6) 0.015(7) 0.003(5) -0.008(5) -0.004(5)
C29 0.019(6) 0.041(7) 0.025(8) 0.004(6) -0.002(5) 0.008(6)
S2 0.0232(14) 0.0194(13) 0.0175(18) 0.0031(14) -0.0004(12) -0.0009(12)
O2 0.039(5) 0.016(4) 0.029(5) 0.005(4) -0.006(4) 0.000(4)
C30 0.018(5) 0.017(5) 0.015(6) 0.000(5) -0.003(5) 0.002(5)
C31 0.020(6) 0.022(5) 0.018(7) 0.001(5) 0.005(5) 0.007(5)
C32 0.021(6) 0.031(6) 0.015(7) 0.002(6) -0.002(6) 0.005(5)
C33 0.023(6) 0.025(6) 0.012(8) -0.005(5) 0.009(5) 0.000(5)
C34 0.034(7) 0.017(5) 0.019(8) -0.001(5) 0.002(6) 0.004(5)
C35 0.019(6) 0.027(5) 0.011(7) 0.004(5) 0.000(5) 0.008(5)
C36 0.030(7) 0.039(7) 0.031(9) -0.002(7) -0.005(7) -0.005(6)

loop_
_atom_type_symbol
_atom_type_description
_atom_type_scat_dispersion_real
_atom_type_scat_dispersion_imag
_atom_type_scat_source
C C 0.0033 0.0016 'International Tables Vol C Tables 4.2.6.8 and 6.1.1.4'
H H 0.0000 0.0000 'International Tables Vol C Tables 4.2.6.8 and 6.1.1.4'
N N 0.0061 0.0033 'International Tables Vol C Tables 4.2.6.8 and 6.1.1.4'
Au Au -2.0133 8.8022 'International Tables Vol C Tables 4.2.6.8 and 6.1.1.4'
Cl Cl 0.1484 0.1585 'International Tables Vol C Tables 4.2.6.8 and 6.1.1.4'
O O 0.0106 0.0060 'International Tables Vol C Tables 4.2.6.8 and 6.1.1.4'
S S 0.1246 0.1234 'International Tables Vol C Tables 4.2.6.8 and 6.1.1.4'

loop_
_geom_angle_atom_site_label_1
_geom_angle_atom_site_label_2
_geom_angle_atom_site_label_3
_geom_angle
C1 Au1 Cl1 175.3(3)
C1 Au1 Au2 73.8(3)
Cl1 Au1 Au2 106.92(7)
C19 Au2 Cl2 176.8(3)
C19 Au2 Au1 93.5(3)
Cl2 Au2 Au1 89.72(8)
N1 C1 C2 103.1(9)
N1 C1 Au1 129.4(8)
C2 C1 Au1 127.5(8)
N3 C2 C1 107.2(10)
N3 C2 S1 127.0(8)
C1 C2 S1 125.6(9)
N2 N1 C1 114.5(9)
N2 N1 C3 117.5(9)
C1 N1 C3 128.0(9)
N3 N2 N1 102.8(8)
N2 N3 C2 112.4(9)
N2 N3 C11 117.8(10)
C2 N3 C11 129.7(10)
N1 C3 C5 109.6(8)
N1 C3 C4 110.6(9)
C5 C3 C4 114.4(9)
C6 C5 C10 119.3(10)
C6 C5 C3 119.9(10)
C10 C5 C3 120.8(9)
C5 C6 C7 119.6(11)
C8 C7 C6 120.6(11)
C7 C8 C9 120.0(11)
C10 C9 C8 119.6(11)
C9 C10 C5 120.9(10)
O1 S1 C12 108.7(5)
O1 S1 C2 107.4(5)
C12 S1 C2 98.3(5)
C17 C12 C13 121.0(10)
C17 C12 S1 121.1(9)
C13 C12 S1 117.8(8)
C14 C13 C12 118.6(10)
C15 C14 C13 121.4(10)
C16 C15 C14 118.4(10)
C16 C15 C18 120.9(10)
C14 C15 C18 120.7(10)
C15 C16 C17 121.4(11)
C12 C17 C16 119.1(11)
N4 C19 C20 103.6(9)
N4 C19 Au2 126.5(8)
C20 C19 Au2 129.9(9)
N6 C20 C19 106.1(10)
N6 C20 S2 127.0(8)
C19 C20 S2 126.8(9)
N5 N4 C19 113.6(9)
N5 N4 C21 120.8(9)
C19 N4 C21 125.6(9)
N6 N5 N4 103.7(9)
N5 N6 C20 113.1(9)
N5 N6 C29 118.9(8)
C20 N6 C29 128.0(9)
N4 C21 C22 111.0(9)
N4 C21 C23 109.4(8)
C22 C21 C23 113.6(9)
C24 C23 C28 118.9(9)
C24 C23 C21 120.6(10)
C28 C23 C21 120.5(9)
C25 C24 C23 120.3(11)
C24 C25 C26 120.2(11)
C27 C26 C25 119.9(10)
C28 C27 C26 120.3(11)
C27 C28 C23 120.3(10)
O2 S2 C20 107.6(4)
O2 S2 C30 106.9(5)
C20 S2 C30 98.4(5)
C35 C30 C31 120.5(10)
C35 C30 S2 121.3(8)
C31 C30 S2 118.0(8)
C32 C31 C30 119.0(10)
C31 C32 C33 121.3(11)
C34 C33 C32 118.1(10)
C34 C33 C36 121.1(10)
C32 C33 C36 120.8(11)
C35 C34 C33 122.1(10)
C34 C35 C30 119.0(10)

loop_
_geom_bond_atom_site_label_1
_geom_bond_atom_site_label_2
_geom_bond_distance
Au1 C1 1.988(11)
Au1 Cl1 2.272(3)
Au1 Au2 3.2230(6)
Au2 C19 1.991(11)
Au2 Cl2 2.282(3)
C1 N1 1.348(14)
C1 C2 1.378(14)
C2 N3 1.346(14)
C2 S1 1.785(12)
N1 N2 1.340(11)
N1 C3 1.475(13)
N2 N3 1.324(13)
N3 C11 1.484(14)
C3 C5 1.528(14)
C3 C4 1.530(15)
C5 C6 1.386(15)
C5 C10 1.389(15)
C6 C7 1.403(17)
C7 C8 1.369(17)
C8 C9 1.389(16)
C9 C10 1.385(14)
S1 O1 1.486(8)
S1 C12 1.782(11)
C12 C17 1.380(15)
C12 C13 1.395(15)
C13 C14 1.391(14)
C14 C15 1.389(15)
C15 C16 1.389(16)
C15 C18 1.504(14)
C16 C17 1.390(15)
C19 N4 1.362(14)
C19 C20 1.384(14)
C20 N6 1.365(13)
C20 S2 1.760(12)
N4 N5 1.343(11)
N4 C21 1.484(13)
N5 N6 1.304(12)
N6 C29 1.472(13)
C21 C22 1.512(15)
C21 C23 1.519(14)
C23 C24 1.391(14)
C23 C28 1.400(15)
C24 C25 1.377(15)
C25 C26 1.387(17)
C26 C27 1.380(16)
C27 C28 1.373(15)
S2 O2 1.494(7)
S2 C30 1.791(11)
C30 C35 1.392(13)
C30 C31 1.396(14)
C31 C32 1.375(15)
C32 C33 1.401(15)
C33 C34 1.378(15)
C33 C36 1.500(15)
C34 C35 1.373(15)
